data_4321388
loop_
_publ_author_name
'Gan, Xin-Min'
'Parveen, Sahrah'
'Smith, Wayne L.'
'Duesler, Eileen N.'
'Paine, Robert T.'

_publ_contact_author 'Robert T. Paine'
_publ_contact_author_email rtpaine@unm.edu
_publ_contact_author_fax 1.505.277.2609
_publ_contact_author_phone 1.505.277.1661
_publ_section_title
;
 Synthesis, Characterization, and Coordination Chemistry of a New
 Geometrically Hindered Trifunctional Ligand,
 4,5-Bis(diphenylphosphino)-sym-octahydroacridine N,P,P'-Trioxide
;
_journal_coden_ASTM JACSAT
_journal_issue 20
_journal_name_full 'Inorganic Chemistry'
_journal_page_first 4591
_journal_page_last 4598
_journal_paper_doi 10.1021/ic000153n
_journal_volume 39
_journal_year 2000
_chemical_formula_sum 'C39 H43 N O5 P2'
_chemical_formula_weight 667.68
_space_group_IT_number 15
_symmetry_cell_setting monoclinic
_symmetry_space_group_name_Hall '-C 2yc'
_symmetry_space_group_name_H-M 'C 1 2/c 1'
_atom_sites_solution_hydrogens difmap
_atom_sites_solution_primary direct
_atom_sites_solution_secondary difmap
_audit_creation_method SHELXL-97
_cell_angle_alpha 90.00
_cell_angle_beta 133.48(1)
_cell_angle_gamma 90.00
_cell_formula_units_Z 4
_cell_length_a 24.351(4)
_cell_length_b 11.543(2)
_cell_length_c 17.211(5)
_cell_measurement_reflns_used 31
_cell_measurement_temperature 293(2)
_cell_measurement_theta_max 24.928
_cell_measurement_theta_min 6.526
_cell_volume 3510.3(14)
_computing_cell_refinement 'XSCANS V2.2 (Siemens, 1994)'
_computing_data_collection 'XSCANS V2.2 (Siemens, 1994)'
_computing_data_reduction 'XSCANS V2.2 (Siemens, 1994)'
_computing_molecular_graphics 'SHELXTL V5.0 (Siemens, 1994)'
_computing_publication_material 'SHELXL-97 (Sheldrick, 1997)'
_computing_structure_refinement 'SHELXL-97 (Sheldrick, 1997)'
_computing_structure_solution 'SHELXS-97 (Sheldrick, 1990)'
_diffrn_ambient_temperature 293(2)
_diffrn_measured_fraction_theta_full 1.000
_diffrn_measured_fraction_theta_max 1.000
_diffrn_measurement_device_type 'Siemens P4'
_diffrn_measurement_method 'profile data from \w scans'
_diffrn_radiation_monochromator graphite
_diffrn_radiation_source 'fine-focus sealed tube'
_diffrn_radiation_type MoK\a
_diffrn_radiation_wavelength 0.71073
_diffrn_reflns_av_R_equivalents 0.0217
_diffrn_reflns_av_sigmaI/netI 0.0369
_diffrn_reflns_limit_h_max 28
_diffrn_reflns_limit_h_min -28
_diffrn_reflns_limit_k_max 13
_diffrn_reflns_limit_k_min -13
_diffrn_reflns_limit_l_max 20
_diffrn_reflns_limit_l_min -20
_diffrn_reflns_number 6318
_diffrn_reflns_theta_full 24.99
_diffrn_reflns_theta_max 24.99
_diffrn_reflns_theta_min 2.11
_diffrn_standards_decay_% 3.42
_diffrn_standards_interval_count 97
_diffrn_standards_number 3
_exptl_absorpt_coefficient_mu 0.168
_exptl_absorpt_correction_T_max 0.95643
_exptl_absorpt_correction_T_min 0.92804
_exptl_absorpt_correction_type 'Gaussian Face-indexed corrections'
_exptl_crystal_colour colorless
_exptl_crystal_density_diffrn 1.263
_exptl_crystal_density_method 'not measured'
_exptl_crystal_description prism
_exptl_crystal_F_000 1416
_exptl_crystal_size_max 0.552
_exptl_crystal_size_mid 0.529
_exptl_crystal_size_min 0.299
_refine_diff_density_max .437
_refine_diff_density_min -.389
_refine_diff_density_rms .042
_refine_ls_extinction_method none
_refine_ls_goodness_of_fit_ref 1.003
_refine_ls_hydrogen_treatment mixed
_refine_ls_matrix_type full
_refine_ls_number_parameters 287
_refine_ls_number_reflns 3090
_refine_ls_number_restraints 0
_refine_ls_restrained_S_all 1.003
_refine_ls_R_factor_all 0.0575
_refine_ls_R_factor_gt 0.0425
_refine_ls_shift/su_max 0.000
_refine_ls_shift/su_mean 0.000
_refine_ls_structure_factor_coef Fsqd
_refine_ls_weighting_details 'calc w=1/[\s^2^(Fo^2^)+(0.0800P)^2^+0.0000P] where P=(Fo^2^+2Fc^2^)/3'
_refine_ls_weighting_scheme calc
_refine_ls_wR_factor_gt 0.1211
_refine_ls_wR_factor_ref 0.1258
_reflns_number_gt 2266
_reflns_number_total 3090
_reflns_threshold_expression >2sigma(I)
_cod_data_source_file ic000153n_2.cif
_cod_data_source_block rtp998
_cod_original_cell_volume 3510.3(13)
_cod_database_code 4321388

loop_
_symmetry_equiv_pos_as_xyz
'x, y, z'
'-x, y, -z+1/2'
'x+1/2, y+1/2, z'
'-x+1/2, y+1/2, -z+1/2'
'-x, -y, -z'
'x, -y, z-1/2'
'-x+1/2, -y+1/2, -z'
'x+1/2, -y+1/2, z-1/2'

loop_
_atom_site_label
_atom_site_type_symbol
_atom_site_fract_x
_atom_site_fract_y
_atom_site_fract_z
_atom_site_U_iso_or_equiv
_atom_site_adp_type
_atom_site_occupancy
_atom_site_symmetry_multiplicity
_atom_site_calc_flag
_atom_site_refinement_flags
_atom_site_disorder_assembly
_atom_site_disorder_group
P P 0.11506(3) 0.23813(5) 0.22242(4) 0.03550(19) Uani 1 1 d . . .
O1 O 0.0000 0.22047(16) 0.2500 0.0371(5) Uani 1 2 d S . .
O2 O 0.15909(9) 0.29124(15) 0.20046(13) 0.0486(4) Uani 1 1 d . . .
N N 0.0000 0.33389(19) 0.2500 0.0328(5) Uani 1 2 d S . .
C1 C 0.06361(11) 0.39121(18) 0.28815(16) 0.0353(5) Uani 1 1 d . . .
C2 C 0.12902(11) 0.31625(19) 0.32929(17) 0.0365(5) Uani 1 1 d . . .
H2 H 0.1331(13) 0.257(2) 0.373(2) 0.044(6) Uiso 1 1 d . . .
C3 C 0.20321(14) 0.3863(2) 0.3995(2) 0.0513(6) Uani 1 1 d . . .
H3A H 0.2425(16) 0.338(2) 0.410(2) 0.065(8) Uiso 1 1 d . . .
H3B H 0.2165(14) 0.399(2) 0.465(2) 0.051(7) Uiso 1 1 d . . .
C4 C 0.19229(16) 0.5016(2) 0.3480(3) 0.0599(7) Uani 1 1 d . . .
H4A H 0.2371(18) 0.543(3) 0.385(2) 0.072(8) Uiso 1 1 d . . .
H4B H 0.1756(14) 0.484(2) 0.276(2) 0.056(7) Uiso 1 1 d . . .
C5 C 0.13555(17) 0.5761(2) 0.3348(3) 0.0617(7) Uani 1 1 d . . .
H5B H 0.1593(18) 0.608(3) 0.409(3) 0.080(9) Uiso 1 1 d . . .
H5A H 0.1200(18) 0.637(3) 0.288(3) 0.086(10) Uiso 1 1 d . . .
C6 C 0.06446(13) 0.51118(19) 0.28912(18) 0.0455(6) Uani 1 1 d . . .
C7 C 0.0000 0.5692(3) 0.2500 0.0553(9) Uani 1 2 d S . .
H7 H 0.0000 0.654(3) 0.2500 0.060(10) Uiso 1 2 d S . .
C8 C 0.14733(12) 0.09279(19) 0.27338(17) 0.0387(5) Uani 1 1 d . . .
C9 C 0.12531(14) 0.0277(2) 0.3159(2) 0.0475(6) Uani 1 1 d . . .
H9 H 0.0897(14) 0.058(2) 0.3173(19) 0.049(7) Uiso 1 1 d . . .
C10 C 0.15683(16) -0.0803(2) 0.3595(2) 0.0571(7) Uani 1 1 d . . .
H10 H 0.1441(16) -0.117(3) 0.393(2) 0.074(9) Uiso 1 1 d . . .
C11 C 0.21024(15) -0.1241(2) 0.3617(2) 0.0591(7) Uani 1 1 d . . .
H11 H 0.2376(16) -0.199(3) 0.396(2) 0.066(8) Uiso 1 1 d . . .
C12 C 0.23277(16) -0.0611(2) 0.3203(2) 0.0599(7) Uani 1 1 d . . .
H12 H 0.2670(15) -0.090(2) 0.320(2) 0.059(8) Uiso 1 1 d . . .
C13 C 0.20116(14) 0.0464(2) 0.2757(2) 0.0495(6) Uani 1 1 d . . .
H13 H 0.2139(15) 0.088(2) 0.249(2) 0.057(8) Uiso 1 1 d . . .
C14 C 0.01583(12) 0.2363(2) 0.10100(17) 0.0410(5) Uani 1 1 d . . .
C15 C -0.01729(15) 0.3405(3) 0.0470(2) 0.0573(7) Uani 1 1 d . . .
H15 H 0.0133(17) 0.410(3) 0.074(2) 0.072(9) Uiso 1 1 d . . .
H16 H -0.111(2) 0.421(3) -0.077(3) 0.099(11) Uiso 1 1 d . . .
C16 C -0.09338(19) 0.3436(4) -0.0471(2) 0.0796(10) Uani 1 1 d . . .
C17 C -0.13528(18) 0.2434(4) -0.0879(3) 0.0844(11) Uani 1 1 d . . .
H17 H -0.186(2) 0.243(3) -0.150(3) 0.089(10) Uiso 1 1 d . . .
C18 C -0.10251(17) 0.1406(4) -0.0364(2) 0.0781(10) Uani 1 1 d . . .
H18 H -0.1290(18) 0.066(3) -0.066(3) 0.081(9) Uiso 1 1 d . . .
C19 C -0.02712(15) 0.1363(3) 0.0584(2) 0.0568(7) Uani 1 1 d . . .
H19 H -0.0027(16) 0.062(2) 0.095(2) 0.064(8) Uiso 1 1 d . . .
O3 O 0.1251(2) 0.2131(4) 0.0162(3) 0.1486(17) Uani 1 1 d . . .
H3C H 0.137(4) 0.227(5) 0.068(5) 0.186 Uiso 1 1 d . . .
C20 C 0.0522(3) 0.1949(5) -0.0630(4) 0.1177(15) Uani 1 1 d . . .
H20A H 0.0424 0.1654 -0.1237 0.147 Uiso 1 1 calc R . .
H20B H 0.0254 0.2664 -0.0819 0.147 Uiso 1 1 calc R . .
H20C H 0.0356 0.1395 -0.0412 0.147 Uiso 1 1 calc R . .

loop_
_atom_site_aniso_label
_atom_site_aniso_U_11
_atom_site_aniso_U_22
_atom_site_aniso_U_33
_atom_site_aniso_U_23
_atom_site_aniso_U_13
_atom_site_aniso_U_12
P 0.0281(3) 0.0402(3) 0.0367(3) -0.0016(2) 0.0217(3) -0.0038(2)
O1 0.0431(12) 0.0238(10) 0.0487(12) 0.000 0.0332(11) 0.000
O2 0.0437(9) 0.0564(10) 0.0547(9) -0.0026(8) 0.0372(8) -0.0099(7)
N 0.0365(13) 0.0267(12) 0.0366(13) 0.000 0.0257(12) 0.000
C1 0.0338(11) 0.0342(11) 0.0359(11) -0.0014(9) 0.0233(10) -0.0035(9)
C2 0.0319(11) 0.0370(12) 0.0356(11) -0.0021(9) 0.0213(10) -0.0038(9)
C3 0.0352(13) 0.0607(16) 0.0437(14) -0.0123(12) 0.0217(11) -0.0104(12)
C4 0.0471(15) 0.0558(16) 0.0696(18) -0.0157(14) 0.0374(15) -0.0244(13)
C5 0.0576(17) 0.0413(15) 0.075(2) -0.0087(14) 0.0414(16) -0.0177(13)
C6 0.0455(13) 0.0334(12) 0.0489(13) -0.0038(10) 0.0292(12) -0.0066(10)
C7 0.064(2) 0.0258(17) 0.070(2) 0.000 0.044(2) 0.000
C8 0.0298(11) 0.0393(12) 0.0384(11) -0.0078(9) 0.0202(10) -0.0041(9)
C9 0.0426(13) 0.0425(13) 0.0597(15) 0.0004(11) 0.0361(13) 0.0004(11)
C10 0.0561(16) 0.0428(14) 0.0657(17) -0.0001(12) 0.0394(15) -0.0039(12)
C11 0.0474(15) 0.0385(14) 0.0647(17) -0.0080(12) 0.0283(14) 0.0009(12)
C12 0.0509(16) 0.0501(15) 0.0758(19) -0.0128(13) 0.0425(15) 0.0038(12)
C13 0.0460(14) 0.0496(15) 0.0560(15) -0.0083(12) 0.0363(13) -0.0033(11)
C14 0.0325(11) 0.0568(14) 0.0342(11) -0.0031(10) 0.0231(10) -0.0017(10)
C15 0.0478(15) 0.0677(18) 0.0446(14) 0.0049(13) 0.0273(13) 0.0069(13)
C16 0.0598(19) 0.097(3) 0.0508(18) 0.0143(18) 0.0259(16) 0.0261(19)
C17 0.0384(16) 0.124(3) 0.0470(17) -0.0095(19) 0.0125(14) 0.004(2)
C18 0.0446(17) 0.099(3) 0.0540(18) -0.0225(18) 0.0199(15) -0.0184(18)
C19 0.0409(14) 0.0688(18) 0.0464(14) -0.0115(13) 0.0246(12) -0.0120(13)
O3 0.132(3) 0.230(4) 0.137(3) -0.098(3) 0.113(3) -0.075(3)
C20 0.129(4) 0.161(4) 0.094(3) -0.022(3) 0.088(3) -0.012(3)

loop_
_atom_type_symbol
_atom_type_description
_atom_type_scat_dispersion_real
_atom_type_scat_dispersion_imag
_atom_type_scat_source
C C .0033 .0016 'International Tables Vol C Tables 4.2.6.8 and 6.1.1.4'
H H .0000 .0000 'International Tables Vol C Tables 4.2.6.8 and 6.1.1.4'
N N .0061 .0033 'International Tables Vol C Tables 4.2.6.8 and 6.1.1.4'
O O .0106 .0060 'International Tables Vol C Tables 4.2.6.8 and 6.1.1.4'
P P .1023 .0942 'International Tables Vol C Tables 4.2.6.8 and 6.1.1.4'

loop_
_geom_angle_atom_site_label_1
_geom_angle_atom_site_label_2
_geom_angle_atom_site_label_3
_geom_angle
_geom_angle_site_symmetry_1
_geom_angle_site_symmetry_3
_geom_angle_publ_flag
O2 P C8 110.91(10) . . ?
O2 P C14 109.54(10) . . ?
C8 P C14 109.91(10) . . ?
O2 P C2 112.18(10) . . ?
C8 P C2 104.38(10) . . ?
C14 P C2 109.81(10) . . ?
O1 N C1 118.95(12) . . ?
O1 N C1 118.95(12) . 2 ?
C1 N C1 122.1(2) . 2 ?
N C1 C6 119.5(2) . . ?
N C1 C2 115.67(19) . . ?
C6 C1 C2 124.81(19) . . ?
C1 C2 C3 111.11(19) . . ?
C1 C2 P 113.74(15) . . ?
C3 C2 P 110.37(16) . . ?
C1 C2 H2 106.6(14) . . ?
C3 C2 H2 108.8(14) . . ?
P C2 H2 105.9(14) . . ?
C4 C3 C2 111.2(2) . . ?
C4 C3 H3A 110.6(15) . . ?
C2 C3 H3A 107.6(16) . . ?
C4 C3 H3B 110.0(16) . . ?
C2 C3 H3B 105.6(15) . . ?
H3A C3 H3B 112(2) . . ?
C5 C4 C3 111.3(2) . . ?
C5 C4 H4A 109.6(18) . . ?
C3 C4 H4A 113.6(18) . . ?
C5 C4 H4B 111.8(14) . . ?
C3 C4 H4B 107.5(14) . . ?
H4A C4 H4B 103(2) . . ?
C4 C5 C6 113.4(2) . . ?
C4 C5 H5B 109.8(17) . . ?
C6 C5 H5B 106.5(17) . . ?
C4 C5 H5A 110(2) . . ?
C6 C5 H5A 107(2) . . ?
H5B C5 H5A 110(3) . . ?
C7 C6 C1 118.4(2) . . ?
C7 C6 C5 121.4(2) . . ?
C1 C6 C5 120.1(2) . . ?
C6 C7 C6 122.1(3) 2 . ?
C6 C7 H7 118.96(16) 2 . ?
C6 C7 H7 118.96(15) . . ?
C9 C8 C13 118.3(2) . . ?
C9 C8 P 124.25(18) . . ?
C13 C8 P 117.32(19) . . ?
C10 C9 C8 120.2(2) . . ?
C10 C9 H9 119.5(15) . . ?
C8 C9 H9 120.3(15) . . ?
C11 C10 C9 120.6(3) . . ?
C11 C10 H10 122.1(19) . . ?
C9 C10 H10 117.0(19) . . ?
C12 C11 C10 120.2(3) . . ?
C12 C11 H11 115.3(16) . . ?
C10 C11 H11 124.4(16) . . ?
C11 C12 C13 119.8(3) . . ?
C11 C12 H12 120.6(17) . . ?
C13 C12 H12 119.6(17) . . ?
C12 C13 C8 121.0(3) . . ?
C12 C13 H13 122.0(18) . . ?
C8 C13 H13 117.0(18) . . ?
C19 C14 C15 119.3(2) . . ?
C19 C14 P 123.08(19) . . ?
C15 C14 P 117.59(18) . . ?
C16 C15 C14 119.8(3) . . ?
C16 C15 H15 120.4(18) . . ?
C14 C15 H15 119.8(18) . . ?
C17 C16 C15 120.0(3) . . ?
C17 C16 H16 127(2) . . ?
C15 C16 H16 113(2) . . ?
C18 C17 C16 120.3(3) . . ?
C18 C17 H17 118(2) . . ?
C16 C17 H17 122(2) . . ?
C17 C18 C19 120.4(3) . . ?
C17 C18 H18 123.1(19) . . ?
C19 C18 H18 116.4(19) . . ?
C14 C19 C18 120.1(3) . . ?
C14 C19 H19 118.9(16) . . ?
C18 C19 H19 120.9(17) . . ?
C20 O3 H3C 115(5) . . ?
O3 C20 H20A 109.5 . . ?
O3 C20 H20B 109.5 . . ?
H20A C20 H20B 109.5 . . ?
O3 C20 H20C 109.5 . . ?
H20A C20 H20C 109.5 . . ?
H20B C20 H20C 109.5 . . ?

loop_
_geom_bond_atom_site_label_1
_geom_bond_atom_site_label_2
_geom_bond_distance
_geom_bond_site_symmetry_2
_geom_bond_publ_flag
P O2 1.4918(16) . ?
P C8 1.804(2) . ?
P C14 1.805(2) . ?
P C2 1.858(2) . ?
O1 N 1.309(3) . ?
N C1 1.367(2) . ?
N C1 1.367(2) 2 ?
C1 C6 1.385(3) . ?
C1 C2 1.495(3) . ?
C2 C3 1.541(3) . ?
C2 H2 0.97(2) . ?
C3 C4 1.518(4) . ?
C3 H3A 1.01(3) . ?
C3 H3B 0.95(3) . ?
C4 C5 1.506(4) . ?
C4 H4A 0.93(3) . ?
C4 H4B 1.03(3) . ?
C5 C6 1.517(3) . ?
C5 H5B 1.04(3) . ?
C5 H5A 0.93(3) . ?
C6 C7 1.382(3) . ?
C7 C6 1.382(3) 2 ?
C7 H7 0.98(4) . ?
C8 C9 1.389(3) . ?
C8 C13 1.391(3) . ?
C9 C10 1.383(4) . ?
C9 H9 0.95(2) . ?
C10 C11 1.371(4) . ?
C10 H10 0.92(3) . ?
C11 C12 1.368(4) . ?
C11 H11 1.00(3) . ?
C12 C13 1.382(4) . ?
C12 H12 0.90(3) . ?
C13 H13 0.85(3) . ?
C14 C19 1.381(3) . ?
C14 C15 1.389(3) . ?
C15 C16 1.389(4) . ?
C15 H15 0.97(3) . ?
C16 C17 1.373(5) . ?
C16 H16 0.97(4) . ?
C17 C18 1.363(5) . ?
C17 H17 0.93(4) . ?
C18 C19 1.383(4) . ?
C18 H18 0.98(3) . ?
C19 H19 0.98(3) . ?
O3 C20 1.312(5) . ?
O3 H3C 0.74(6) . ?
C20 H20A 0.9600 . ?
C20 H20B 0.9600 . ?
C20 H20C 0.9600 . ?

loop_
_geom_torsion_atom_site_label_1
_geom_torsion_atom_site_label_2
_geom_torsion_atom_site_label_3
_geom_torsion_atom_site_label_4
_geom_torsion
_geom_torsion_site_symmetry_1
_geom_torsion_site_symmetry_2
_geom_torsion_site_symmetry_3
_geom_torsion_site_symmetry_4
_geom_torsion_publ_flag
O1 N C1 C6 -179.65(15) . . . . ?
C1 N C1 C6 0.35(15) 2 . . . ?
O1 N C1 C2 -1.3(2) . . . . ?
C1 N C1 C2 178.7(2) 2 . . . ?
N C1 C2 C3 -163.08(17) . . . . ?
C6 C1 C2 C3 15.1(3) . . . . ?
N C1 C2 P 71.7(2) . . . . ?
C6 C1 C2 P -110.1(2) . . . . ?
O2 P C2 C1 104.15(16) . . . . ?
C8 P C2 C1 -135.69(15) . . . . ?
C14 P C2 C1 -17.91(19) . . . . ?
O2 P C2 C3 -21.5(2) . . . . ?
C8 P C2 C3 98.66(18) . . . . ?
C14 P C2 C3 -143.56(17) . . . . ?
C1 C2 C3 C4 -44.9(3) . . . . ?
P C2 C3 C4 82.3(2) . . . . ?
C2 C3 C4 C5 61.9(3) . . . . ?
C3 C4 C5 C6 -45.9(4) . . . . ?
N C1 C6 C7 -0.7(3) . . . . ?
C2 C1 C6 C7 -178.86(17) . . . . ?
N C1 C6 C5 177.8(2) . . . . ?
C2 C1 C6 C5 -0.3(4) . . . . ?
C4 C5 C6 C7 -165.8(2) . . . . ?
C4 C5 C6 C1 15.7(4) . . . . ?
C1 C6 C7 C6 0.34(15) . . . 2 ?
C5 C6 C7 C6 -178.2(3) . . . 2 ?
O2 P C8 C9 170.04(18) . . . . ?
C14 P C8 C9 -68.7(2) . . . . ?
C2 P C8 C9 49.0(2) . . . . ?
O2 P C8 C13 -6.0(2) . . . . ?
C14 P C8 C13 115.30(18) . . . . ?
C2 P C8 C13 -126.98(18) . . . . ?
C13 C8 C9 C10 0.2(3) . . . . ?
P C8 C9 C10 -175.78(19) . . . . ?
C8 C9 C10 C11 0.3(4) . . . . ?
C9 C10 C11 C12 -0.2(4) . . . . ?
C10 C11 C12 C13 -0.4(4) . . . . ?
C11 C12 C13 C8 0.9(4) . . . . ?
C9 C8 C13 C12 -0.8(3) . . . . ?
P C8 C13 C12 175.5(2) . . . . ?
O2 P C14 C19 123.8(2) . . . . ?
C8 P C14 C19 1.7(2) . . . . ?
C2 P C14 C19 -112.5(2) . . . . ?
O2 P C14 C15 -53.9(2) . . . . ?
C8 P C14 C15 -175.95(18) . . . . ?
C2 P C14 C15 69.8(2) . . . . ?
C19 C14 C15 C16 1.8(4) . . . . ?
P C14 C15 C16 179.6(2) . . . . ?
C14 C15 C16 C17 -1.4(5) . . . . ?
C15 C16 C17 C18 -0.1(5) . . . . ?
C16 C17 C18 C19 1.1(5) . . . . ?
C15 C14 C19 C18 -0.8(4) . . . . ?
P C14 C19 C18 -178.4(2) . . . . ?
C17 C18 C19 C14 -0.7(5) . . . . ?
